data_4075502
loop_
_publ_author_name
'Gao, Ye'
'Twamley, Brendan'
'Shreeve, Jean'ne M.'

_publ_section_title
;
 Supramolecular Networks Using Ferrocenyl Ditriazole and Diimidazole
 Bridges
;
_journal_issue 14
_journal_name_full Organometallics
_journal_page_first 3364
_journal_paper_doi 10.1021/om060327u
_journal_volume 25
_journal_year 2006
_chemical_formula_moiety 'C20 H22 Cl2 Fe N4 Zn'
_chemical_formula_sum 'C20 H22 Cl2 Fe N4 Zn'
_chemical_formula_weight 510.54
_chemical_name_common (Fec-CH2-Me-imidazole-ZnCl2)n
_chemical_name_systematic
; 
 ? 
;
_space_group_IT_number 15
_symmetry_cell_setting monoclinic
_symmetry_space_group_name_Hall '-C 2yc'
_symmetry_space_group_name_H-M 'C 1 2/c 1'
_atom_sites_solution_hydrogens geom
_atom_sites_solution_primary direct
_atom_sites_solution_secondary difmap
_audit_creation_method SHELXL-97
_cell_angle_alpha 90.00
_cell_angle_beta 117.339(1)
_cell_angle_gamma 90.00
_cell_formula_units_Z 4
_cell_length_a 14.902(1)
_cell_length_b 11.6328(8)
_cell_length_c 13.340(1)
_cell_measurement_reflns_used 5112
_cell_measurement_temperature 86(2)
_cell_measurement_theta_max 27.52
_cell_measurement_theta_min 2.33
_cell_volume 2054.2(3)
_computing_cell_refinement 'Bruker SAINT+ v. 6.45'
_computing_data_collection 'Bruker SMART v. 5.626'
_computing_data_reduction 'Bruker SAINT+ v. 6.45'
_computing_molecular_graphics 'XP, Bruker SHELXTL v. 6.12'
_computing_publication_material 'XCIF, Bruker SHELXTL v. 6.12'
_computing_structure_refinement 'XL, Bruker SHELXTL v. 6.12'
_computing_structure_solution 'XS, Bruker SHELXTL v. 6.12'
_diffrn_ambient_temperature 86(2)
_diffrn_detector_area_resol_mean 8.3
_diffrn_measured_fraction_theta_full 0.998
_diffrn_measured_fraction_theta_max 0.998
_diffrn_measurement_device_type 'Bruker/Siemens SMART APEX'
_diffrn_measurement_method \w
_diffrn_radiation_monochromator graphite
_diffrn_radiation_source 'normal-focus sealed tube'
_diffrn_radiation_type MoK\a
_diffrn_radiation_wavelength 0.71073
_diffrn_reflns_av_R_equivalents 0.0529
_diffrn_reflns_av_sigmaI/netI 0.0379
_diffrn_reflns_limit_h_max 19
_diffrn_reflns_limit_h_min -19
_diffrn_reflns_limit_k_max 15
_diffrn_reflns_limit_k_min -15
_diffrn_reflns_limit_l_max 17
_diffrn_reflns_limit_l_min -17
_diffrn_reflns_number 13577
_diffrn_reflns_theta_full 27.53
_diffrn_reflns_theta_max 27.53
_diffrn_reflns_theta_min 2.44
_diffrn_standards_number 0
_exptl_absorpt_coefficient_mu 2.147
_exptl_absorpt_correction_T_max 0.9583
_exptl_absorpt_correction_T_min 0.6612
_exptl_absorpt_correction_type multi-scan
_exptl_absorpt_process_details 'SADABS; Bruker, 2001'
_exptl_crystal_colour orange
_exptl_crystal_density_diffrn 1.651
_exptl_crystal_density_method 'not measured'
_exptl_crystal_description plate
_exptl_crystal_F_000 1040
_exptl_crystal_size_max 0.21
_exptl_crystal_size_mid 0.14
_exptl_crystal_size_min 0.02
_refine_diff_density_max 0.843
_refine_diff_density_min -0.543
_refine_diff_density_rms 0.101
_refine_ls_extinction_method none
_refine_ls_goodness_of_fit_ref 1.092
_refine_ls_hydrogen_treatment constr
_refine_ls_matrix_type full
_refine_ls_number_parameters 130
_refine_ls_number_reflns 2368
_refine_ls_number_restraints 0
_refine_ls_restrained_S_all 1.092
_refine_ls_R_factor_all 0.0508
_refine_ls_R_factor_gt 0.0370
_refine_ls_shift/su_max 0.000
_refine_ls_shift/su_mean 0.000
_refine_ls_structure_factor_coef Fsqd
_refine_ls_weighting_details 'calc w=1/[\s^2^(Fo^2^)+(0.0413P)^2^+1.1296P] where P=(Fo^2^+2Fc^2^)/3'
_refine_ls_weighting_scheme calc
_refine_ls_wR_factor_gt 0.0780
_refine_ls_wR_factor_ref 0.0828
_reflns_number_gt 1936
_reflns_number_total 2368
_reflns_threshold_expression I>2\s(I)
_cod_data_source_file om060327usi20060417_023348.cif
_cod_data_source_block bt709_compound6
_cod_depositor_comments
;
The following automatic conversions were performed:

'_symmetry_cell_setting' value 'Monoclinic' changed to 'monoclinic'
according to /home/saulius/struct/CIF-dictionaries/cif_core.dic
dictionary named 'cif_core.dic' version 2.4.1 from 2010-06-29.

Automatic conversion script
Id: cif_fix_values 1715 2011-07-08 13:25:40Z adriana 
;
_cod_original_cell_volume 2054.3(3)
_cod_original_sg_symbol_H-M C2/c
_cod_database_code 4075502

loop_
_symmetry_equiv_pos_as_xyz
'x, y, z'
'-x, y, -z+1/2'
'x+1/2, y+1/2, z'
'-x+1/2, y+1/2, -z+1/2'
'-x, -y, -z'
'x, -y, z-1/2'
'-x+1/2, -y+1/2, -z'
'x+1/2, -y+1/2, z-1/2'

loop_
_atom_site_label
_atom_site_type_symbol
_atom_site_fract_x
_atom_site_fract_y
_atom_site_fract_z
_atom_site_U_iso_or_equiv
_atom_site_adp_type
_atom_site_occupancy
_atom_site_symmetry_multiplicity
_atom_site_calc_flag
_atom_site_refinement_flags
C1 C 0.8758(2) 0.6556(2) 0.0307(2) 0.0183(6) Uani 1 1 d .
H1 H 0.8997 0.6369 -0.0221 0.022 Uiso 1 1 calc R
C2 C 0.9032(2) 0.7541(2) 0.1022(2) 0.0206(6) Uani 1 1 d .
H2 H 0.9483 0.8130 0.1047 0.025 Uiso 1 1 calc R
C3 C 0.8518(2) 0.7491(2) 0.1687(2) 0.0192(6) Uani 1 1 d .
H3 H 0.8564 0.8041 0.2236 0.023 Uiso 1 1 calc R
C4 C 0.7922(2) 0.6479(2) 0.1393(2) 0.0181(6) Uani 1 1 d .
H4 H 0.7503 0.6229 0.1715 0.022 Uiso 1 1 calc R
C5 C 0.80584(19) 0.5901(2) 0.0531(2) 0.0152(5) Uani 1 1 d .
C6 C 0.7525(2) 0.4823(2) -0.0061(2) 0.0192(6) Uani 1 1 d .
H6A H 0.6959 0.4673 0.0116 0.023 Uiso 1 1 calc R
H6B H 0.7236 0.4938 -0.0886 0.023 Uiso 1 1 calc R
C8 C 0.85766(19) 0.3241(2) 0.1257(2) 0.0154(6) Uani 1 1 d .
C10 C 0.9136(2) 0.2407(2) 0.0193(2) 0.0181(6) Uani 1 1 d .
H10 H 0.9484 0.1889 -0.0058 0.022 Uiso 1 1 calc R
C11 C 0.8551(2) 0.3291(2) -0.0411(2) 0.0200(6) Uani 1 1 d .
H11 H 0.8412 0.3510 -0.1154 0.024 Uiso 1 1 calc R
C12 C 0.8405(2) 0.3561(2) 0.2228(2) 0.0209(6) Uani 1 1 d .
H12A H 0.8539 0.2896 0.2728 0.031 Uiso 1 1 calc R
H12B H 0.7702 0.3807 0.1955 0.031 Uiso 1 1 calc R
H12C H 0.8859 0.4192 0.2645 0.031 Uiso 1 1 calc R
Cl1 Cl 1.08622(5) 0.02576(6) 0.18031(6) 0.01920(16) Uani 1 1 d .
Fe1 Fe 0.7500 0.7500 0.0000 0.01285(14) Uani 1 2 d S
N7 N 0.81963(16) 0.38135(18) 0.02659(19) 0.0164(5) Uani 1 1 d .
N9 N 0.91478(16) 0.23737(18) 0.12317(19) 0.0148(5) Uani 1 1 d .
Zn1 Zn 1.0000 0.12882(3) 0.2500 0.01327(13) Uani 1 2 d S

loop_
_atom_site_aniso_label
_atom_site_aniso_U_11
_atom_site_aniso_U_22
_atom_site_aniso_U_33
_atom_site_aniso_U_23
_atom_site_aniso_U_13
_atom_site_aniso_U_12
C1 0.0134(13) 0.0183(14) 0.0224(15) 0.0012(11) 0.0076(12) 0.0018(10)
C2 0.0123(13) 0.0156(13) 0.0253(16) 0.0031(11) 0.0011(12) -0.0006(10)
C3 0.0185(14) 0.0149(13) 0.0151(14) 0.0001(10) -0.0001(11) 0.0023(10)
C4 0.0186(13) 0.0155(13) 0.0162(14) 0.0042(11) 0.0045(11) 0.0023(10)
C5 0.0140(12) 0.0113(12) 0.0144(13) 0.0027(10) 0.0015(11) 0.0032(10)
C6 0.0202(14) 0.0111(13) 0.0183(14) 0.0030(10) 0.0019(12) 0.0021(10)
C8 0.0139(12) 0.0123(12) 0.0158(14) 0.0010(10) 0.0030(11) -0.0004(10)
C10 0.0176(13) 0.0159(13) 0.0205(15) -0.0019(11) 0.0086(12) -0.0016(10)
C11 0.0232(14) 0.0188(14) 0.0150(14) -0.0010(11) 0.0062(12) -0.0036(11)
C12 0.0219(14) 0.0186(14) 0.0209(15) 0.0023(11) 0.0089(12) 0.0040(11)
Cl1 0.0200(3) 0.0158(3) 0.0228(4) 0.0006(3) 0.0106(3) 0.0032(2)
Fe1 0.0110(3) 0.0093(3) 0.0144(3) 0.0010(2) 0.0025(2) -0.00039(19)
N7 0.0183(11) 0.0112(11) 0.0150(12) -0.0002(8) 0.0036(10) -0.0002(8)
N9 0.0131(11) 0.0127(11) 0.0155(12) -0.0001(9) 0.0040(9) 0.0003(8)
Zn1 0.0116(2) 0.0093(2) 0.0153(2) 0.000 0.00307(17) 0.000

loop_
_atom_type_symbol
_atom_type_description
_atom_type_scat_dispersion_real
_atom_type_scat_dispersion_imag
_atom_type_scat_source
C C 0.0033 0.0016 'International Tables Vol C Tables 4.2.6.8 and 6.1.1.4'
H H 0.0000 0.0000 'International Tables Vol C Tables 4.2.6.8 and 6.1.1.4'
N N 0.0061 0.0033 'International Tables Vol C Tables 4.2.6.8 and 6.1.1.4'
Cl Cl 0.1484 0.1585 'International Tables Vol C Tables 4.2.6.8 and 6.1.1.4'
Fe Fe 0.3463 0.8444 'International Tables Vol C Tables 4.2.6.8 and 6.1.1.4'
Zn Zn 0.2839 1.4301 'International Tables Vol C Tables 4.2.6.8 and 6.1.1.4'

loop_
_geom_angle_atom_site_label_1
_geom_angle_atom_site_label_2
_geom_angle_atom_site_label_3
_geom_angle
_geom_angle_site_symmetry_1
_geom_angle_site_symmetry_3
C2 C1 C5 107.6(3) . .
C2 C1 Fe1 69.96(15) . .
C5 C1 Fe1 68.80(15) . .
C2 C1 H1 126.2 . .
C5 C1 H1 126.2 . .
Fe1 C1 H1 126.6 . .
C3 C2 C1 108.4(2) . .
C3 C2 Fe1 70.00(15) . .
C1 C2 Fe1 69.37(15) . .
C3 C2 H2 125.8 . .
C1 C2 H2 125.8 . .
Fe1 C2 H2 126.4 . .
C2 C3 C4 108.1(2) . .
C2 C3 Fe1 69.70(16) . .
C4 C3 Fe1 69.37(15) . .
C2 C3 H3 125.9 . .
C4 C3 H3 125.9 . .
Fe1 C3 H3 126.6 . .
C3 C4 C5 108.2(3) . .
C3 C4 Fe1 70.21(16) . .
C5 C4 Fe1 68.83(15) . .
C3 C4 H4 125.9 . .
C5 C4 H4 125.9 . .
Fe1 C4 H4 126.6 . .
C4 C5 C1 107.8(2) . .
C4 C5 C6 125.5(3) . .
C1 C5 C6 126.7(3) . .
C4 C5 Fe1 70.21(15) . .
C1 C5 Fe1 70.12(15) . .
C6 C5 Fe1 123.35(18) . .
N7 C6 C5 112.7(2) . .
N7 C6 H6A 109.0 . .
C5 C6 H6A 109.0 . .
N7 C6 H6B 109.0 . .
C5 C6 H6B 109.0 . .
H6A C6 H6B 107.8 . .
N9 C8 N7 109.5(2) . .
N9 C8 C12 125.7(2) . .
N7 C8 C12 124.7(2) . .
C11 C10 N9 109.2(2) . .
C11 C10 H10 125.4 . .
N9 C10 H10 125.4 . .
C10 C11 N7 106.3(3) . .
C10 C11 H11 126.8 . .
N7 C11 H11 126.8 . .
C8 C12 H12A 109.5 . .
C8 C12 H12B 109.5 . .
H12A C12 H12B 109.5 . .
C8 C12 H12C 109.5 . .
H12A C12 H12C 109.5 . .
H12B C12 H12C 109.5 . .
C5 Fe1 C5 180.0 7_665 .
C5 Fe1 C1 41.08(11) 7_665 7_665
C5 Fe1 C1 138.92(11) . 7_665
C5 Fe1 C1 138.92(11) 7_665 .
C5 Fe1 C1 41.08(11) . .
C1 Fe1 C1 180.0 7_665 .
C5 Fe1 C4 139.03(11) 7_665 .
C5 Fe1 C4 40.97(11) . .
C1 Fe1 C4 111.38(11) 7_665 .
C1 Fe1 C4 68.62(11) . .
C5 Fe1 C4 40.97(11) 7_665 7_665
C5 Fe1 C4 139.03(11) . 7_665
C1 Fe1 C4 68.62(11) 7_665 7_665
C1 Fe1 C4 111.38(11) . 7_665
C4 Fe1 C4 180.00(12) . 7_665
C5 Fe1 C2 68.68(10) 7_665 7_665
C5 Fe1 C2 111.32(10) . 7_665
C1 Fe1 C2 40.67(11) 7_665 7_665
C1 Fe1 C2 139.33(11) . 7_665
C4 Fe1 C2 111.94(11) . 7_665
C4 Fe1 C2 68.06(11) 7_665 7_665
C5 Fe1 C2 111.32(10) 7_665 .
C5 Fe1 C2 68.68(10) . .
C1 Fe1 C2 139.33(11) 7_665 .
C1 Fe1 C2 40.67(11) . .
C4 Fe1 C2 68.06(11) . .
C4 Fe1 C2 111.94(11) 7_665 .
C2 Fe1 C2 180.00(15) 7_665 .
C5 Fe1 C3 111.39(10) 7_665 .
C5 Fe1 C3 68.61(10) . .
C1 Fe1 C3 111.68(11) 7_665 .
C1 Fe1 C3 68.32(11) . .
C4 Fe1 C3 40.42(10) . .
C4 Fe1 C3 139.58(10) 7_665 .
C2 Fe1 C3 139.70(12) 7_665 .
C2 Fe1 C3 40.30(12) . .
C5 Fe1 C3 68.61(10) 7_665 7_665
C5 Fe1 C3 111.39(10) . 7_665
C1 Fe1 C3 68.32(11) 7_665 7_665
C1 Fe1 C3 111.68(11) . 7_665
C4 Fe1 C3 139.58(10) . 7_665
C4 Fe1 C3 40.42(10) 7_665 7_665
C2 Fe1 C3 40.30(12) 7_665 7_665
C2 Fe1 C3 139.70(12) . 7_665
C3 Fe1 C3 180.0 . 7_665
C8 N7 C11 108.0(2) . .
C8 N7 C6 127.2(2) . .
C11 N7 C6 124.8(2) . .
C8 N9 C10 107.0(2) . .
C8 N9 Zn1 127.93(19) . .
C10 N9 Zn1 124.83(18) . .
N9 Zn1 N9 102.80(12) 2_755 .
N9 Zn1 Cl1 104.21(7) 2_755 2_755
N9 Zn1 Cl1 114.85(6) . 2_755
N9 Zn1 Cl1 114.85(6) 2_755 .
N9 Zn1 Cl1 104.21(7) . .
Cl1 Zn1 Cl1 115.51(4) 2_755 .

loop_
_geom_bond_atom_site_label_1
_geom_bond_atom_site_label_2
_geom_bond_distance
_geom_bond_site_symmetry_2
C1 C2 1.424(4) .
C1 C5 1.429(4) .
C1 Fe1 2.045(3) .
C1 H1 0.9500 .
C2 C3 1.416(4) .
C2 Fe1 2.053(3) .
C2 H2 0.9500 .
C3 C4 1.417(4) .
C3 Fe1 2.057(3) .
C3 H3 0.9500 .
C4 C5 1.426(4) .
C4 Fe1 2.046(3) .
C4 H4 0.9500 .
C5 C6 1.501(4) .
C5 Fe1 2.028(3) .
C6 N7 1.473(3) .
C6 H6A 0.9900 .
C6 H6B 0.9900 .
C8 N9 1.330(3) .
C8 N7 1.352(3) .
C8 C12 1.478(4) .
C10 C11 1.350(4) .
C10 N9 1.378(4) .
C10 H10 0.9500 .
C11 N7 1.379(4) .
C11 H11 0.9500 .
C12 H12A 0.9800 .
C12 H12B 0.9800 .
C12 H12C 0.9800 .
Cl1 Zn1 2.2471(7) .
Fe1 C5 2.028(3) 7_665
Fe1 C1 2.045(3) 7_665
Fe1 C4 2.046(3) 7_665
Fe1 C2 2.053(3) 7_665
Fe1 C3 2.057(3) 7_665
N9 Zn1 2.024(2) .
Zn1 N9 2.024(2) 2_755
Zn1 Cl1 2.2471(7) 2_755
